data_2104317
loop_
_publ_author_name
'van de Streek, Jacco'
'Br\"uning, J\"urgen'
'Ivashevskaya, Svetlana N.'
'Ermrich, Martin'
'Paulus, Erich F.'
'Bolte, Michael'
'Schmidt, Martin U.'

_publ_section_title
;
 Structures of six industrial benzimidazolone pigments from laboratory
 powder diffraction data
;
_journal_coeditor_code OG5035
_journal_issue 2
_journal_name_full 'Acta Crystallographica Section B'
_journal_page_first 200
_journal_page_last 211
_journal_paper_doi 10.1107/S0108768108041529
_journal_volume 65
_journal_year 2009
_chemical_formula_moiety 'C17 H13 Cl N6 O5'
_chemical_formula_structural 'C17 H13 Cl N6 O5'
_chemical_formula_sum 'C17 H13 Cl N6 O5'
_chemical_formula_weight 416.78
_chemical_name_common 'Pigment Orange 36'
_chemical_name_systematic
;
?
;
_space_group_IT_number 2
_symmetry_cell_setting triclinic
_symmetry_space_group_name_Hall '-P 1'
_symmetry_space_group_name_H-M 'P -1'
_cell_angle_alpha 74.717(2)
_cell_angle_beta 81.597(4)
_cell_angle_gamma 88.982(3)
_cell_formula_units_Z 2
_cell_length_a 8.6533(7)
_cell_length_b 9.1170(6)
_cell_length_c 11.3831(6)
_cell_measurement_temperature 293(2)
_cell_volume 856.78(10)
_computing_cell_refinement 'TOPAS (Coelho, 2006)'
_computing_data_collection 'STOE WINXPOW (STOE & CIE GmbH, 2004)'
_computing_data_reduction 'DASH (David <i>et al.</i>, 2006)'
_computing_molecular_graphics 'Mercury (Macrae <i>et al.</i>, 2006)'
_computing_publication_material '  DASH, TOPAS, Mercury'
_computing_structure_refinement 'TOPAS (Coelho, 2006)'
_computing_structure_solution 'DASH (David <i>et al.</i>, 2006)'
_diffrn_ambient_temperature 293(2)
_diffrn_measurement_device_type STOE-Stadi-P
_diffrn_measurement_method \q/2\q
_diffrn_radiation_monochromator 'primary focussing, Ge 111'
_diffrn_radiation_type CuK\a~1~
_diffrn_radiation_wavelength 1.54056
_diffrn_reflns_number 886
_exptl_absorpt_coefficient_mu 2.412
_exptl_absorpt_correction_type none
_exptl_crystal_density_diffrn 1.616
_exptl_crystal_density_method 'not measured'
_exptl_crystal_F_000 428
_refine_ls_extinction_method none
_refine_ls_goodness_of_fit_all 1.05
_refine_ls_hydrogen_treatment constr
_refine_ls_matrix_type fullcycle
_refine_ls_number_constraints 0
_refine_ls_number_parameters 191
_refine_ls_number_restraints 116
_refine_ls_shift/su_max 0.001
_refine_ls_structure_factor_coef Inet
_refine_ls_weighting_details w=1/\s[Y~obs~]^2^
_refine_ls_weighting_scheme sigma
_cod_data_source_file og5035.cif
_cod_data_source_block PO36
_cod_database_code 2104317

loop_
_symmetry_equiv_pos_as_xyz
'-x, -y, -z'
'x, y, z'

loop_
_atom_site_type_symbol
_atom_site_label
_atom_site_fract_x
_atom_site_fract_y
_atom_site_fract_z
_atom_site_U_iso_or_equiv
_atom_site_occupancy
C C1 0.2785(6) 0.2449(8) 0.5094(8) 0.03645 1
C C2 0.1249(6) 0.1646(8) 0.5732(9) 0.03645 1
N N3 0.2846(7) 0.3689(9) 0.4220(8) 0.03645 1
C C4 0.4333(6) 0.1940(8) 0.5449(8) 0.03645 1
N N5 0.1331(6) 0.0240(6) 0.6486(6) 0.03645 1
O O6 0.0048(8) 0.2186(9) 0.5406(10) 0.03645 1
N N7 0.1623(6) 0.4383(6) 0.3810(5) 0.03645 1
O O8 0.4456(9) 0.0761(9) 0.6222(9) 0.03645 1
C C9 0.5765(6) 0.2895(6) 0.4751(5) 0.03645 1
C C10 0.0091(6) -0.0756(6) 0.7174(5) 0.03645 1
H H11 0.23794 -0.00767 0.66094 0.04374 1
H H12 0.05829 0.39772 0.41495 0.04374 1
C C13 0.1850(6) 0.5706(5) 0.2850(4) 0.03645 1
H H14 0.58624 0.29730 0.37705 0.04374 1
H H15 0.56901 0.40310 0.48897 0.04374 1
H H16 0.68120 0.23666 0.50864 0.04374 1
C C17 -0.1470(6) -0.0522(5) 0.6988(5) 0.03645 1
C C18 0.0528(6) -0.2013(6) 0.8064(5) 0.03645 1
C C19 0.3352(6) 0.6324(5) 0.2434(3) 0.03645 1
C C20 0.0607(6) 0.6434(4) 0.2284(4) 0.03645 1
C C21 -0.2512(6) -0.1602(4) 0.7745(3) 0.03645 1
H H22 -0.18369 0.03669 0.63492 0.04374 1
C C23 -0.0542(6) -0.3085(5) 0.8821(5) 0.03645 1
H H24 0.16770 -0.21405 0.81614 0.04374 1
C C25 0.3592(6) 0.7641(5) 0.1468(3) 0.03645 1
H H26 0.42930 0.58324 0.28167 0.04374 1
C C27 0.0869(6) 0.7766(4) 0.1312(3) 0.03645 1
N N28 -0.0982(6) 0.5794(6) 0.2718(5) 0.03645 1
C C29 -0.2077(6) -0.2909(4) 0.8683(3) 0.03645 1
N N30 -0.4138(6) -0.1742(5) 0.7834(5) 0.03645 1
H H31 -0.01912 -0.39754 0.94629 0.04374 1
C C32 0.2356(6) 0.8373(4) 0.0902(4) 0.03645 1
H H33 0.46990 0.80748 0.11725 0.04374 1
H H34 -0.00359 0.82930 0.09018 0.04374 1
O O35 -0.2056(8) 0.6568(9) 0.2139(8) 0.03645 1
O O36 -0.1318(9) 0.4806(9) 0.3634(7) 0.03645 1
N N37 -0.3432(6) -0.3715(6) 0.9251(4) 0.03645 1
H H38 -0.47536 -0.10182 0.73197 0.04374 1
C C39 -0.4722(6) -0.3021(7) 0.8737(5) 0.03645 1
Cl Cl40 0.2696(5) 1.0008(5) -0.0306(4) 0.04567 1
H H41 -0.35016 -0.46478 0.99030 0.04374 1
O O42 -0.6075(8) -0.3435(9) 0.9003(7) 0.03645 1

loop_
_atom_type_symbol
_atom_type_description
_atom_type_scat_dispersion_real
_atom_type_scat_dispersion_imag
_atom_type_scat_source
C C 0.0181 0.0091 'International Tables Vol C Tables 4.2.6.8 and 6.1.1.4'
H H 0.0000 0.0000 'International Tables Vol C Tables 4.2.6.8 and 6.1.1.4'
Cl Cl 0.3639 0.7018 'International Tables Vol C Tables 4.2.6.8 and 6.1.1.4'
N N 0.0311 0.0180 'International Tables Vol C Tables 4.2.6.8 and 6.1.1.4'
O O 0.0492 0.0322 'International Tables Vol C Tables 4.2.6.8 and 6.1.1.4'

loop_
_geom_angle_atom_site_label_1
_geom_angle_atom_site_label_2
_geom_angle_atom_site_label_3
_geom_angle_site_symmetry_1
_geom_angle_site_symmetry_3
_geom_angle
_geom_angle_publ_flag
C2 C1 N3 . . 122.0(5) ?
C2 C1 C4 . . 123.9(6) ?
N3 C1 C4 . . 114.0(5) ?
C1 C2 N5 . . 116.8(5) ?
C1 C2 O6 . . 118.9(7) ?
N5 C2 O6 . . 123.3(6) ?
C1 N3 N7 . . 124.3(5) ?
C1 C4 O8 . . 120.8(6) ?
C1 C4 C9 . . 117.7(5) ?
O8 C4 C9 . . 121.2(6) ?
C2 N5 C10 . . 128.3(5) ?
C2 N5 H11 . . 116.0(10) ?
C10 N5 H11 . . 116.0(10) ?
N3 N7 H12 . . 120.0(10) ?
N3 N7 C13 . . 118.5(5) ?
H12 N7 C13 . . 120.0(10) ?
C4 C9 H14 . . 112.0(10) ?
C4 C9 H16 . . 108.0(10) ?
H14 C9 H16 . . 111.0(10) ?
H15 C9 H16 . . 109(2) ?
N5 C10 C17 . . 123.1(4) ?
N5 C10 C18 . . 115.3(5) ?
C17 C10 C18 . . 121.6(4) ?
N7 C13 C19 . . 119.3(4) ?
N7 C13 C20 . . 121.8(4) ?
C19 C13 C20 . . 118.8(3) ?
C10 C17 C21 . . 114.8(4) ?
C10 C17 H22 . . 123.0(10) ?
C21 C17 H22 . . 122.0(10) ?
C10 C18 C23 . . 122.6(5) ?
C10 C18 H24 . . 118.0(10) ?
C23 C18 H24 . . 119.0(10) ?
C13 C19 C25 . . 119.7(4) ?
C25 C19 H26 . . 121.0(10) ?
C13 C20 C27 . . 120.8(4) ?
C13 C20 N28 . . 119.2(3) ?
C27 C20 N28 . . 120.0(4) ?
C17 C21 C29 . . 124.2(5) ?
C17 C21 N30 . . 131.0(4) ?
C29 C21 N30 . . 104.8(3) ?
C18 C23 C29 . . 118.3(4) ?
C18 C23 H31 . . 120.0(10) ?
C29 C23 H31 . . 122.0(10) ?
C19 C25 C32 . . 121.7(4) ?
C19 C25 H33 . . 118.0(10) ?
C32 C25 H33 . . 120.0(10) ?
C20 C27 C32 . . 120.3(4) ?
C20 C27 H34 . . 119.0(10) ?
C32 C27 H34 . . 120.0(10) ?
C20 N28 O35 . . 114.3(5) ?
C20 N28 O36 . . 123.3(6) ?
O35 N28 O36 . . 121.3(6) ?
C21 C29 C23 . . 118.4(4) ?
C21 C29 N37 . . 106.9(4) ?
C23 C29 N37 . . 134.6(4) ?
C21 N30 C39 . . 111.4(4) ?
C25 C32 C27 . . 118.7(3) ?
C25 C32 Cl40 . . 120.6(4) ?
C27 C32 Cl40 . . 120.6(4) ?
C29 N37 C39 . . 110.9(4) ?
C29 N37 H41 . . 127.0(10) ?
C39 N37 H41 . . 122.0(10) ?
N30 C39 N37 . . 105.9(4) ?
N30 C39 O42 . . 126.0(6) ?
N37 C39 O42 . . 128.1(5) ?

loop_
_geom_bond_atom_site_label_1
_geom_bond_atom_site_label_2
_geom_bond_site_symmetry_2
_geom_bond_distance
_geom_bond_publ_flag
C1 C2 . 1.518(7) ?
C1 N3 . 1.290(10) ?
C1 C4 . 1.486(8) ?
C2 N5 . 1.347(8) ?
C2 O6 . 1.207(9) ?
N3 N7 . 1.303(8) ?
C4 C9 . 1.520(7) ?
N5 C10 . 1.416(6) ?
N5 H11 . 0.99(2) ?
N7 C13 . 1.392(6) ?
C9 H14 . 1.08(2) ?
C9 H15 . 1.07(2) ?
C9 H16 . 1.08(2) ?
C10 C17 . 1.401(7) ?
C10 C18 . 1.402(7) ?
C13 C19 . 1.391(7) ?
C13 C20 . 1.403(7) ?
C17 C21 . 1.372(6) ?
C18 C23 . 1.382(6) ?
C19 C25 . 1.395(5) ?
C20 C27 . 1.408(4) ?
C20 N28 . 1.467(7) ?
C21 C29 . 1.461(5) ?
C21 N30 . 1.402(7) ?
C23 C29 . 1.361(7) ?
C25 C32 . 1.400(7) ?
C27 C32 . 1.375(7) ?
N28 O35 . 1.305(9) ?
N28 O36 . 1.186(8) ?
C29 N37 . 1.374(6) ?
N30 H38 . 0.98(2) ?
N30 C39 . 1.383(6) ?
C32 Cl40 . 1.736(5) ?
N37 C39 . 1.399(7) ?
N37 H41 . 0.98(2) ?
C39 O42 . 1.209(8) ?
